data_1573621
loop_
_publ_author_name
'Das, Soumadip'
'Roy, Aritra'
'Chakrabarti, Navonil'
'Mukhopadhyay, Narottam'
'Sarkar, Aniruddha'
'Sen Gupta, Sayam'

_publ_section_title
;
 Self-sensitized Cu(II)-Complex Catalyzed Solar Driven CO2 Reduction
;
_journal_name_full 'Chemical Science'
_journal_paper_doi 10.1039/D4SC06354F
_journal_year 2025
_chemical_formula_moiety 'C40 H42 Cl Cu N5 O3, 2[C2H3N]'
_chemical_formula_sum 'C44 H48 Cl Cu N7 O3'
_chemical_formula_weight 821.88
_chemical_name_systematic CuNDPA-Cl_N2O2
_space_group_crystal_system triclinic
_space_group_IT_number 2
_space_group_name_Hall '-P 1'
_space_group_name_H-M_alt 'P -1'
_atom_sites_solution_hydrogens mixed
_atom_sites_solution_primary iterative
_audit_creation_date 2024-07-11
_audit_creation_method
;
Olex2 1.5
(compiled 2024.02.16 svn.r378c4104 for OlexSys, GUI svn.r6928)
;
_audit_update_record
;
2024-07-13 deposited with the CCDC.	2025-01-08 downloaded from the CCDC.
;
_cell_angle_alpha 96.743(3)
_cell_angle_beta 90.805(3)
_cell_angle_gamma 99.865(3)
_cell_formula_units_Z 2
_cell_length_a 9.6787(3)
_cell_length_b 10.7885(4)
_cell_length_c 20.4415(8)
_cell_measurement_reflns_used 12176
_cell_measurement_temperature 100.0(2)
_cell_measurement_theta_max 67.5630
_cell_measurement_theta_min 2.1720
_cell_volume 2087.09(13)
_computing_cell_refinement 'CrysAlisPro 1.171.43.119a (Rigaku OD, 2024)'
_computing_data_collection 'CrysAlisPro 1.171.43.119a (Rigaku OD, 2024)'
_computing_data_reduction 'CrysAlisPro 1.171.43.119a (Rigaku OD, 2024)'
_computing_molecular_graphics 'Olex2 1.5 (Dolomanov et al., 2009)'
_computing_publication_material 'Olex2 1.5 (Dolomanov et al., 2009)'
_computing_structure_refinement 'SHELXL 2018/3 (Sheldrick, 2015)'
_computing_structure_solution 'olex2.solve 1.5 (Bourhis et al., 2015)'
_diffrn_ambient_temperature 100.15
_diffrn_detector_area_resol_mean 10.0000
_diffrn_detector_type HyPix3000
_diffrn_measured_fraction_theta_full 0.998
_diffrn_measured_fraction_theta_max 0.998
_diffrn_measurement_details
;
List of Runs (angles in degrees, time in seconds):

  # Type    Start    End  Width  t~exp~   \w     \q     \k     \f   Frames
#--------------------------------------------------------------------------
  1  \w     21.00  79.00   0.50    4.85    --   40.58-108.00 -28.00  116
  2  \w   -150.00 -82.00   0.50   19.42    --  -82.50-108.00 -28.00  136
  3  \w    -83.00 -15.00   0.50   19.42    --  -82.50 108.00  69.00  136
  4  \w    103.00 164.00   0.50   19.42    --   96.35 108.00  69.00  122
  5  \w     29.00 108.00   0.50   19.42    --   96.35-108.00 -28.00  158
  6  \w     29.00 108.00   0.50   19.42    --   96.35-108.00 -28.00  158
  7  \w    -79.00   1.00   0.50    4.85    --  -40.58 108.00  69.00  160
  8  \w   -108.00 -27.00   0.50    4.85    --  -40.58 -32.00   0.00  162
  9  \w    -67.00  28.00   0.50    4.85    --  -40.58  77.00-180.00  190
 10  \w    -24.00  35.00   0.50    4.85    --  -40.58  11.00-150.00  118
 11  \w   -107.00 -20.00   0.50    4.85    --  -40.58 -54.00  30.00  174
 12  \w   -107.00 -20.00   0.50    4.85    --  -40.58 -54.00  30.00  174
 13  \w    -37.00  27.00   0.50    4.85    --  -40.58  32.00 -30.00  128
 14  \w    -67.00  28.00   0.50    4.85    --  -40.58  77.00-180.00  190
 15  \w   -109.00 -63.00   0.50    4.85    --  -40.58-139.00 -30.00   92
 16  \w    -37.00  27.00   0.50    4.85    --  -40.58  32.00   0.00  128
 17  \w    -61.00  26.00   0.50    4.85    --  -40.58  54.00 -90.00  174
 18  \w    -61.00  26.00   0.50    4.85    --  -40.58  54.00 -90.00  174
 19  \w   -108.00 -27.00   0.50    4.85    --  -40.58 -32.00   0.00  162
 20  \w    -35.00  24.00   0.50    4.85    --   40.58 -11.00-150.00  118
 21  \w    -26.00  61.00   0.50    4.85    --   40.58 -54.00   0.00  174
 22  \w    -21.00  72.00   0.50    4.85    --   40.58 -90.00 150.00  186
 23  \w    -21.00  72.00   0.50    4.85    --   40.58 -90.00 150.00  186
 24  \w     14.00 109.00   0.50    4.85    --   40.58  77.00 -30.00  190
 25  \w    -26.00  61.00   0.50    4.85    --   40.58 -54.00   0.00  174
 26  \w     14.00 109.00   0.50    4.85    --   40.58  77.00 -30.00  190
 27  \w    -47.00 -15.00   0.50   19.42    --  -82.50  42.00 -60.00   64
 28  \w    -47.00 -15.00   0.50   19.42    --  -82.50  42.00-120.00   64
 29  \w   -150.00 -69.00   0.50   19.42    --  -82.50 -33.00 150.00  162
 30  \w    -47.00 -15.00   0.50   19.42    --  -82.50  42.00  60.00   64
 31  \w    -47.00 -15.00   0.50   19.42    --  -82.50  42.00-180.00   64
 32  \w    -47.00 -15.00   0.50   19.42    --  -82.50  42.00 120.00   64
 33  \w    -84.00 -18.00   0.50   19.42    --  -82.50 117.00-120.00  132
 34  \w    -47.00 -15.00   0.50   19.42    --  -82.50  42.00 -90.00   64
 35  \w    -57.00 -16.00   0.50   19.42    --  -82.50  50.00  30.00   82
 36  \w     83.00 164.00   0.50   19.42    --   96.35  33.00 120.00  162
 37  \w     28.00  68.00   0.50   19.42    --   96.35 -59.00-150.00   80
 38  \w     99.00 160.00   0.50   19.42    --   96.35 117.00   0.00  122
 39  \w     29.00  83.00   0.50   19.42    --   96.35 -68.00   0.00  108
 40  \w     44.00 127.00   0.50   19.42    --   96.35-145.00-150.00  166
 41  \w     28.00 105.00   0.50   19.42    --   96.35 -77.00 -30.00  154
 42  \w     30.00  57.00   0.50   19.42    --   96.35 -50.00   0.00   54
 43  \w     81.00 167.00   0.50   19.42    --   96.35  25.00-150.00  172
 44  \w     23.00 106.00   0.50   19.42    --   96.35 -96.00 -30.00  166
 45  \w     44.00 127.00   0.50   19.42    --   96.35-145.00 -30.00  166
 46  \w     33.00 110.00   0.50   19.42    --   96.35-117.00  90.00  154
 47  \w     75.00 165.00   0.50   19.42    --   96.35  59.00  30.00  180
 48  \w     75.00 165.00   0.50   19.42    --   96.35  59.00  30.00  180
 49  \w     33.00 110.00   0.50   19.42    --   96.35-117.00  90.00  154
 50  \w     30.00  57.00   0.50   19.42    --   96.35 -50.00 -30.00   54
 51  \w     33.00 110.00   0.50   19.42    --   96.35-117.00-120.00  154
 52  \w     33.00 110.00   0.50   19.42    --   96.35-117.00-120.00  154
 53  \w     37.00 174.00   0.50   19.42    --   96.35   8.00  60.00  274
 54  \w    105.00 170.00   0.50   19.42    --   96.35  96.00 120.00  130
 55  \w     23.00 106.00   0.50   19.42    --   96.35 -96.00-120.00  166
 56  \w     23.00 106.00   0.50   19.42    --   96.35 -96.00 -30.00  166
 57  \w     23.00 106.00   0.50   19.42    --   96.35 -96.00-120.00  166
 58  \w     30.00  57.00   0.50   19.42    --   96.35 -50.00-150.00   54
 59  \w     37.00 174.00   0.50   19.42    --   96.35   8.00  60.00  274
 60  \w     44.00 127.00   0.50   19.42    --   96.35-145.00-150.00  166
 61  \w     29.00  83.00   0.50   19.42    --   96.35 -68.00 -90.00  108
 62  \w    105.00 170.00   0.50   19.42    --   96.35  96.00-120.00  130
 63  \w     23.00 106.00   0.50   19.42    --   96.35 -96.00 120.00  166
 64  \w     30.00  57.00   0.50   19.42    --   96.35 -50.00 150.00   54
 65  \w     23.00 106.00   0.50   19.42    --   96.35 -96.00  90.00  166
 66  \w     28.00  68.00   0.50   19.42    --   96.35 -59.00 -60.00   80
 67  \w     83.00 164.00   0.50   19.42    --   96.35  33.00  90.00  162
 68  \w    105.00 170.00   0.50   19.42    --   96.35  96.00 -90.00  130
 69  \w     30.00  57.00   0.50   19.42    --   96.35 -50.00 120.00   54
 70  \w     30.00  57.00   0.50   19.42    --   96.35 -50.00  90.00   54
 71  \w     28.00 105.00   0.50   19.42    --   96.35 -77.00 150.00  154
 72  \w   -109.00 -14.00   0.50    4.85    --  -40.58 -77.00 150.00  190
 73  \w   -108.00 -27.00   0.50    4.85    --  -40.58 -32.00-120.00  162
 74  \w   -109.00 -17.00   0.50    4.85    --  -40.58 -66.00 -30.00  184
 75  \w   -109.00 -14.00   0.50    4.85    --  -40.58 -77.00  90.00  190
 76  \w   -109.00 -14.00   0.50    4.85    --  -40.58 -77.00-150.00  190
 77  \w   -109.00 -14.00   0.50    4.85    --  -40.58 -77.00  30.00  190
 78  \w   -109.00 -14.00   0.50    4.85    --  -40.58 -77.00 -90.00  190
 79  \w   -107.00 -20.00   0.50    4.85    --  -40.58 -54.00-150.00  174
;
_diffrn_measurement_device 'four-circle diffractometer'
_diffrn_measurement_device_type 'XtaLAB Synergy, Dualflex, HyPix3000'
_diffrn_measurement_method '\w scans'
_diffrn_radiation_type CuK\a
_diffrn_radiation_wavelength 1.54184
_diffrn_reflns_av_R_equivalents 0.0643
_diffrn_reflns_av_unetI/netI 0.0397
_diffrn_reflns_Laue_measured_fraction_full 0.998
_diffrn_reflns_Laue_measured_fraction_max 0.998
_diffrn_reflns_limit_h_max 11
_diffrn_reflns_limit_h_min -11
_diffrn_reflns_limit_k_max 12
_diffrn_reflns_limit_k_min -10
_diffrn_reflns_limit_l_max 24
_diffrn_reflns_limit_l_min -24
_diffrn_reflns_number 40872
_diffrn_reflns_point_group_measured_fraction_full 0.998
_diffrn_reflns_point_group_measured_fraction_max 0.998
_diffrn_reflns_theta_full 66.597
_diffrn_reflns_theta_max 66.597
_diffrn_reflns_theta_min 2.178
_exptl_absorpt_coefficient_mu 1.708
_exptl_absorpt_correction_T_max 1.00000
_exptl_absorpt_correction_T_min 0.87827
_exptl_absorpt_correction_type multi-scan
_exptl_absorpt_process_details
;
CrysAlisPro 1.171.43.119a (Rigaku Oxford Diffraction, 2024)
Empirical absorption correction using spherical harmonics,
implemented in SCALE3 ABSPACK scaling algorithm.
;
_exptl_crystal_colour 'Dark red'
_exptl_crystal_density_diffrn 1.308
_exptl_crystal_description Block
_exptl_crystal_F_000 862
_exptl_crystal_size_max 0.4
_exptl_crystal_size_mid 0.3
_exptl_crystal_size_min 0.2
_refine_diff_density_max 1.977
_refine_diff_density_min -0.529
_refine_diff_density_rms 0.156
_refine_ls_extinction_method none
_refine_ls_goodness_of_fit_ref 1.400
_refine_ls_hydrogen_treatment mixed
_refine_ls_matrix_type full
_refine_ls_number_parameters 431
_refine_ls_number_reflns 7376
_refine_ls_number_restraints 116
_refine_ls_restrained_S_all 1.409
_refine_ls_R_factor_all 0.1406
_refine_ls_R_factor_gt 0.1256
_refine_ls_shift/su_max 0.000
_refine_ls_shift/su_mean 0.000
_refine_ls_structure_factor_coef Fsqd
_refine_ls_weighting_details 'w=1/[\s^2^(Fo^2^)+(0.2000P)^2^] where P=(Fo^2^+2Fc^2^)/3'
_refine_ls_weighting_scheme calc
_refine_ls_wR_factor_gt 0.3404
_refine_ls_wR_factor_ref 0.3535
_reflns_Friedel_coverage 0.000
_reflns_number_gt 5647
_reflns_number_total 7376
_reflns_threshold_expression 'I > 2\s(I)'
_cod_data_source_file d4sc06354f2.cif
_cod_data_source_block complex2
_cod_database_code 1573621
_shelx_shelxl_version_number 2018/3
_shelx_space_group_comment
;
The symmetry employed for this shelxl refinement is uniquely defined
by the following loop, which should always be used as a source of
symmetry information in preference to the above space-group names.
They are only intended as comments.
;
_olex2_refinement_description
;
1. Fixed Uiso
 At 1.2 times of:
  All H(H) groups, All C(H) groups
 At 1.5 times of:
  All C(H,H,H) groups
2. Restrained distances
 C40-C38
 1.54 with sigma of 0.02
 C12-C11 = C12-C13
 1.55 with sigma of 0.02
 C14-C12 = C12-C15
 1.54 with sigma of 0.02
 C11-O2
 1.26 with sigma of 0.02
 N5-H5
 0.9 with sigma of 0.02
 C14-C11 = C14-C13
 2.52 with sigma of 0.04
 C14-C15
 2.56 with sigma of 0.04
 C12-C15 \\sim C12-C11 \\sim C12-C13 \\sim C12-C14
 with sigma of 0.02
 C15-C11 \\sim C15-C13 \\sim C11-C13
 with sigma of 0.04
 C14-C15 \\sim C14-C11 \\sim C14-C13
 with sigma of 0.04
3. Rigid bond restraints
 C40, C38
 with sigma for 1-2 distances of 0.001 and sigma for 1-3 distances of 0.001
 C28, C27
 with sigma for 1-2 distances of 0.001 and sigma for 1-3 distances of 0.001
 C38, C39
 with sigma for 1-2 distances of 0.001 and sigma for 1-3 distances of 0.001
 C11, N2
 with sigma for 1-2 distances of 0.001 and sigma for 1-3 distances of 0.001
4. Uiso/Uaniso restraints and constraints
C14 \\sim C12 \\sim C15 \\sim C11 \\sim C13: within 2A with sigma of 0.04 and
sigma for terminal atoms of 0.08 within 2A
Uanis(C15) \\sim Ueq, Uanis(C13) \\sim Ueq, Uanis(C14) \\sim Ueq: with sigma of
0.004 and sigma for terminal atoms of 0.008
Uanis(N2) \\sim Ueq, Uanis(C11) \\sim Ueq, Uanis(O2) \\sim Ueq: with sigma of
0.04 and sigma for terminal atoms of 0.08
Uanis(N2) \\sim Ueq: with sigma of 0.004 and sigma for terminal atoms of 0.008
Uanis(C39) = Uanis(C40) = Uanis(C29) = Uanis(C28)
Uanis(C38) = Uanis(C27)
5. Rigid body (RIGU) restrains
 C14, C12, C15, C11, C13
 with sigma for 1-2 distances of 0.004 and sigma for 1-3 distances of 0.004
6.a Ternary CH refined with riding coordinates:
 C27(H27), C38(H38)
6.b Me refined with riding coordinates:
 C28(H28A,H28B,H28C), C13(H13A,H13B,H13C)
6.c Aromatic/amide H refined with riding coordinates:
 C20(H20), C19(H19), C4(H4A), C3(H3), C37(H37), C36(H36), C34(H34), C33(H33),
 C31(H31), C24(H24), C8(H8), C25(H25), C17(H17), C16(H16), C30(H30), C9(H9)
6.d Fitted hexagon refined as free rotating group:
 C32(C37,C36,C35,C34,C33)
6.e Idealised Me refined as rotating group:
 C29(H29A,H29B,H29C), C39(H39A,H39B,H39C), C40(H40A,H40B,H40C), C14(H14A,H14B,
 H14C), C15(H15A,H15B,H15C)
;
_olex2_submission_special_instructions 'No special instructions were received'
_oxdiff_exptl_absorpt_empirical_details
;
Empirical correction (ABSPACK) includes:
- Absorption correction using spherical harmonics
- Frame scaling
;

loop_
_space_group_symop_operation_xyz
'x, y, z'
'-x, -y, -z'

loop_
_atom_site_label
_atom_site_type_symbol
_atom_site_fract_x
_atom_site_fract_y
_atom_site_fract_z
_atom_site_U_iso_or_equiv
_atom_site_adp_type
_atom_site_occupancy
_atom_site_site_symmetry_order
_atom_site_calc_flag
_atom_site_refinement_flags_posn
_atom_site_refinement_flags_adp
_atom_site_refinement_flags_occupancy
_atom_site_disorder_assembly
_atom_site_disorder_group
Cu1 Cu 0.30309(7) 0.36468(7) 0.51629(5) 0.0530(4) Uani 1 1 d . . . . .
O1 O 0.1960(4) 0.4618(3) 0.5844(2) 0.0543(10) Uani 1 1 d . . . . .
O3 O 0.4035(4) 0.2515(3) 0.5642(2) 0.0545(10) Uani 1 1 d . . . . .
N3 N 0.4366(5) 0.3326(4) 0.4511(3) 0.0505(12) Uani 1 1 d . . . . .
N1 N 0.2528(4) 0.4829(4) 0.4628(3) 0.0515(13) Uani 1 1 d . . . . .
N4 N 0.5725(5) 0.1267(4) 0.5504(3) 0.0548(14) Uani 1 1 d . . . . .
N5 N 0.0757(4) 0.6264(4) 0.5950(3) 0.0542(13) Uani 1 1 d D . . . .
C1 C 0.1462(5) 0.5487(5) 0.5592(3) 0.0492(14) Uani 1 1 d . . . . .
C20 C 0.5927(5) 0.2197(5) 0.4066(3) 0.0555(16) Uani 1 1 d . . . . .
H20 H 0.656214 0.161485 0.401181 0.067 Uiso 1 1 calc R U . . .
C5 C 0.2870(5) 0.5120(5) 0.4022(3) 0.0468(13) Uani 1 1 d . . . . .
C19 C 0.5592(6) 0.2934(5) 0.3617(4) 0.0560(16) Uani 1 1 d . . . . .
H19 H 0.595070 0.297310 0.318819 0.067 Uiso 1 1 calc R U . . .
C2 C 0.1731(5) 0.5628(5) 0.4910(3) 0.0496(15) Uani 1 1 d . . . . .
C22 C 0.4947(5) 0.2075(5) 0.5293(3) 0.0504(14) Uani 1 1 d . . . . .
C6 C 0.3886(5) 0.4537(5) 0.3641(3) 0.0510(14) Uani 1 1 d . . . . .
C23 C 0.5819(6) 0.0916(5) 0.6137(4) 0.0563(16) Uani 1 1 d . . . . .
C18 C 0.4591(5) 0.3646(5) 0.3913(3) 0.0505(14) Uani 1 1 d . . . . .
C21 C 0.5149(5) 0.2462(5) 0.4633(4) 0.0539(16) Uani 1 1 d . . . . .
C4 C 0.2223(6) 0.6177(5) 0.3905(4) 0.0552(15) Uani 1 1 d . . . . .
H4A H 0.229795 0.659874 0.352078 0.066 Uiso 1 1 calc R U . . .
C3 C 0.1475(6) 0.6465(5) 0.4450(3) 0.0542(15) Uani 1 1 d . . . . .
H3 H 0.090027 0.709772 0.450978 0.065 Uiso 1 1 calc R U . . .
C7 C 0.4231(6) 0.4959(6) 0.3003(4) 0.0583(16) Uani 1 1 d . . . . .
C32 C 0.0651(5) 0.6463(4) 0.6638(2) 0.0652(18) Uani 1 1 d G . . . .
C37 C 0.0422(7) 0.7661(4) 0.6890(3) 0.105(3) Uani 1 1 d G . . . .
H37 H 0.029199 0.826048 0.659972 0.126 Uiso 1 1 calc R U . . .
C36 C 0.0383(8) 0.7983(5) 0.7568(4) 0.128(4) Uani 1 1 d G . . . .
H36 H 0.022662 0.880256 0.773997 0.154 Uiso 1 1 calc R U . . .
C35 C 0.0573(7) 0.7107(8) 0.7993(2) 0.126(4) Uani 1 1 d G . . . .
C34 C 0.0802(6) 0.5908(7) 0.7741(3) 0.098(3) Uani 1 1 d G . . . .
H34 H 0.093180 0.530858 0.803130 0.117 Uiso 1 1 calc R U . . .
C33 C 0.0841(5) 0.5586(4) 0.7063(3) 0.080(2) Uani 1 1 d G . . . .
H33 H 0.099717 0.476648 0.689105 0.096 Uiso 1 1 calc R U . . .
C31 C 0.5018(8) 0.1227(7) 0.6652(4) 0.074(2) Uani 1 1 d . . . . .
H31 H 0.431485 0.172189 0.658953 0.089 Uiso 1 1 calc R U . . .
C24 C 0.6832(6) 0.0148(5) 0.6251(4) 0.0628(18) Uani 1 1 d . . . . .
H24 H 0.740318 -0.010207 0.590248 0.075 Uiso 1 1 calc R U . . .
C8 C 0.3200(7) 0.5056(7) 0.2535(4) 0.0703(19) Uani 1 1 d . . . . .
H8 H 0.224226 0.479072 0.262738 0.084 Uiso 1 1 calc R U . . .
C25 C 0.6989(8) -0.0228(7) 0.6846(5) 0.079(2) Uani 1 1 d . . . . .
H25 H 0.768798 -0.072807 0.690719 0.095 Uiso 1 1 calc R U . . .
N2 N 0.5276(11) 0.6399(9) 0.1227(5) 0.114(3) Uani 1 1 d . U . . .
C17 C 0.5643(7) 0.5341(6) 0.2841(4) 0.0640(17) Uani 1 1 d . . . . .
H17 H 0.637900 0.529915 0.314537 0.077 Uiso 1 1 calc R U . . .
C16 C 0.5947(8) 0.5764(7) 0.2257(4) 0.080(2) Uani 1 1 d . . . . .
H16 H 0.690252 0.595592 0.214408 0.096 Uiso 1 1 calc R U . . .
C30 C 0.5199(9) 0.0841(8) 0.7263(5) 0.084(2) Uani 1 1 d . . . . .
H30 H 0.464087 0.110505 0.761358 0.101 Uiso 1 1 calc R U . . .
C9 C 0.3514(10) 0.5516(9) 0.1953(5) 0.094(3) Uani 1 1 d . . . . .
H9 H 0.278972 0.555724 0.164243 0.112 Uiso 1 1 calc R U . . .
C10 C 0.4926(11) 0.5928(9) 0.1820(5) 0.092(3) Uani 1 1 d . . . . .
C26 C 0.6174(9) 0.0080(8) 0.7380(5) 0.082(2) Uani 1 1 d . . . . .
C27 C 0.6332(19) -0.0355(18) 0.8063(8) 0.168(3) Uani 1 1 d . U . . .
H27 H 0.549093 -0.013589 0.829894 0.201 Uiso 1 1 calc R U . . .
C29 C 0.751(2) 0.0438(18) 0.8441(9) 0.193(3) Uani 1 1 d . . . . .
H29A H 0.836677 0.041784 0.819488 0.290 Uiso 1 1 calc R U . . .
H29B H 0.761474 0.011921 0.886495 0.290 Uiso 1 1 calc R U . . .
H29C H 0.733386 0.131084 0.851715 0.290 Uiso 1 1 calc R U . . .
C38 C 0.0641(17) 0.7413(18) 0.8743(8) 0.168(3) Uani 1 1 d D U . . .
H38 H 0.107648 0.680115 0.897419 0.201 Uiso 1 1 calc R U . . .
C28 C 0.622(2) -0.1702(18) 0.8086(9) 0.193(3) Uani 1 1 d . U . . .
H28A H 0.539501 -0.215271 0.781752 0.290 Uiso 1 1 calc R U . . .
H28B H 0.706363 -0.198408 0.791216 0.290 Uiso 1 1 calc R U . . .
H28C H 0.610930 -0.188412 0.854271 0.290 Uiso 1 1 calc R U . . .
C39 C 0.132(2) 0.8910(17) 0.8981(9) 0.193(3) Uani 1 1 d . U . . .
H39A H 0.222608 0.912292 0.877365 0.290 Uiso 1 1 calc R U . . .
H39B H 0.146616 0.904052 0.946136 0.290 Uiso 1 1 calc R U . . .
H39C H 0.068258 0.945507 0.884938 0.290 Uiso 1 1 calc R U . . .
Cl1 Cl 0.09731(13) 0.18474(12) 0.47481(9) 0.0632(5) Uani 1 1 d . . . A 1
C40 C -0.083(2) 0.7571(18) 0.8984(9) 0.193(3) Uani 1 1 d D U . . .
H40A H -0.080695 0.845013 0.917652 0.290 Uiso 1 1 calc R U . . .
H40B H -0.110042 0.700204 0.931784 0.290 Uiso 1 1 calc R U . . .
H40C H -0.150767 0.736170 0.861110 0.290 Uiso 1 1 calc R U . . .
O2 O 0.3133(14) 0.6504(16) 0.0750(8) 0.234(7) Uani 1 1 d D U . . .
C14 C 0.634(2) 0.8545(18) 0.0494(9) 0.232(8) Uani 1 1 d D U . . .
H14A H 0.639325 0.923880 0.022077 0.348 Uiso 1 1 calc R U . . .
H14B H 0.725864 0.827439 0.050940 0.348 Uiso 1 1 calc R U . . .
H14C H 0.609079 0.883631 0.094110 0.348 Uiso 1 1 calc R U . . .
C12 C 0.5225(18) 0.7421(16) 0.0195(7) 0.197(6) Uani 1 1 d D U . . .
C15 C 0.421(2) 0.807(2) -0.0179(10) 0.262(9) Uani 1 1 d D U . . .
H15A H 0.438957 0.898124 -0.003471 0.392 Uiso 1 1 calc R U . . .
H15B H 0.323792 0.771501 -0.008547 0.392 Uiso 1 1 calc R U . . .
H15C H 0.434628 0.791705 -0.065354 0.392 Uiso 1 1 calc R U . . .
C11 C 0.4464(16) 0.6745(15) 0.0759(7) 0.154(5) Uani 1 1 d D U . . .
C13 C 0.598(2) 0.6521(19) -0.0256(10) 0.247(8) Uani 1 1 d D U . . .
H13A H 0.529719 0.579264 -0.045438 0.371 Uiso 1 1 calc R U . . .
H13B H 0.644164 0.697353 -0.060402 0.371 Uiso 1 1 calc R U . . .
H13C H 0.668799 0.622360 0.000601 0.371 Uiso 1 1 calc R U . . .
H4 H 0.630(10) 0.078(8) 0.519(4) 0.10(3) Uiso 1 1 d . . . . .
H2 H 0.611(11) 0.693(10) 0.142(5) 0.120 Uiso 1 1 d . U . . .
H5 H 0.041(6) 0.666(5) 0.565(2) 0.038(14) Uiso 1 1 d D . . . .

loop_
_atom_site_aniso_label
_atom_site_aniso_U_11
_atom_site_aniso_U_22
_atom_site_aniso_U_33
_atom_site_aniso_U_23
_atom_site_aniso_U_13
_atom_site_aniso_U_12
Cu1 0.0275(5) 0.0383(5) 0.1029(8) 0.0197(4) 0.0129(4) 0.0245(3)
O1 0.0296(19) 0.042(2) 0.102(3) 0.0236(19) 0.0122(18) 0.0254(16)
O3 0.0266(18) 0.0388(19) 0.106(3) 0.0140(19) 0.0105(18) 0.0222(16)
N3 0.028(2) 0.040(2) 0.091(4) 0.015(2) 0.008(2) 0.0189(19)
N1 0.022(2) 0.035(2) 0.104(4) 0.014(2) 0.007(2) 0.0188(17)
N4 0.028(2) 0.030(2) 0.111(4) 0.008(2) 0.008(2) 0.0180(18)
N5 0.024(2) 0.039(2) 0.107(4) 0.017(2) 0.009(2) 0.0201(19)
C1 0.023(2) 0.031(2) 0.098(5) 0.013(3) 0.003(3) 0.013(2)
C20 0.025(3) 0.036(3) 0.110(5) 0.009(3) 0.009(3) 0.015(2)
C5 0.032(3) 0.040(3) 0.074(4) 0.011(3) 0.004(2) 0.022(2)
C19 0.030(3) 0.034(3) 0.110(5) 0.013(3) 0.010(3) 0.018(2)
C2 0.023(2) 0.028(2) 0.101(5) 0.008(3) 0.007(3) 0.014(2)
C22 0.028(3) 0.031(2) 0.096(5) 0.007(3) 0.004(3) 0.015(2)
C6 0.026(3) 0.045(3) 0.087(4) 0.009(3) 0.001(3) 0.019(2)
C23 0.032(3) 0.042(3) 0.103(5) 0.021(3) 0.005(3) 0.021(2)
C18 0.027(3) 0.044(3) 0.086(4) 0.010(3) 0.011(3) 0.020(2)
C21 0.025(3) 0.035(3) 0.107(5) 0.009(3) 0.007(3) 0.019(2)
C4 0.030(3) 0.044(3) 0.099(5) 0.020(3) 0.004(3) 0.020(2)
C3 0.032(3) 0.037(3) 0.101(5) 0.018(3) 0.001(3) 0.022(2)
C7 0.039(3) 0.047(3) 0.094(5) 0.002(3) 0.004(3) 0.025(3)
C32 0.028(3) 0.063(4) 0.108(6) 0.009(4) 0.009(3) 0.018(3)
C37 0.100(7) 0.066(5) 0.144(9) -0.017(5) 0.030(6) 0.019(5)
C36 0.140(11) 0.099(8) 0.146(11) -0.003(7) 0.031(8) 0.033(7)
C35 0.075(6) 0.171(12) 0.121(9) -0.040(9) 0.012(6) 0.026(7)
C34 0.054(5) 0.142(9) 0.111(7) 0.029(6) 0.017(4) 0.045(5)
C33 0.040(4) 0.106(6) 0.111(6) 0.034(5) 0.019(4) 0.046(4)
C31 0.058(4) 0.063(4) 0.112(6) 0.019(4) 0.010(4) 0.038(3)
C24 0.033(3) 0.040(3) 0.121(6) 0.016(3) 0.002(3) 0.019(2)
C8 0.044(4) 0.072(4) 0.102(6) 0.014(4) 0.005(3) 0.029(3)
C25 0.054(4) 0.058(4) 0.133(7) 0.025(4) -0.012(4) 0.026(3)
N2 0.117(4) 0.117(4) 0.114(4) 0.021(3) 0.019(3) 0.034(3)
C17 0.045(3) 0.058(4) 0.097(5) 0.013(3) 0.012(3) 0.029(3)
C16 0.067(5) 0.072(4) 0.115(6) 0.021(4) 0.036(4) 0.040(4)
C30 0.078(5) 0.079(5) 0.108(6) 0.019(4) 0.013(4) 0.045(4)
C9 0.090(6) 0.116(7) 0.092(6) 0.011(5) 0.005(5) 0.068(6)
C10 0.112(7) 0.091(6) 0.094(6) 0.030(5) 0.034(5) 0.060(5)
C26 0.066(5) 0.074(5) 0.116(7) 0.020(4) 0.000(4) 0.031(4)
C27 0.154(7) 0.197(7) 0.154(9) 0.031(7) -0.043(6) 0.031(8)
C29 0.209(8) 0.189(6) 0.181(8) 0.011(6) 0.031(7) 0.038(6)
C38 0.154(7) 0.197(7) 0.154(9) 0.031(7) -0.043(6) 0.031(8)
C28 0.209(8) 0.189(6) 0.181(8) 0.011(6) 0.031(7) 0.038(6)
C39 0.209(8) 0.189(6) 0.181(8) 0.011(6) 0.031(7) 0.038(6)
Cl1 0.0274(7) 0.0343(7) 0.1356(15) 0.0178(7) 0.0114(7) 0.0214(5)
C40 0.209(8) 0.189(6) 0.181(8) 0.011(6) 0.031(7) 0.038(6)
O2 0.163(11) 0.323(18) 0.267(15) 0.174(14) 0.029(10) 0.089(12)
C14 0.236(10) 0.241(10) 0.222(10) 0.048(7) 0.032(7) 0.035(7)
C12 0.217(15) 0.262(15) 0.131(11) 0.057(9) 0.040(9) 0.066(9)
C15 0.270(11) 0.271(11) 0.258(11) 0.073(7) -0.004(7) 0.060(7)
C11 0.169(12) 0.183(12) 0.133(9) 0.040(8) 0.012(7) 0.077(10)
C13 0.252(11) 0.256(10) 0.233(10) 0.017(7) 0.044(7) 0.047(7)

loop_
_atom_type_symbol
_atom_type_description
_atom_type_scat_dispersion_real
_atom_type_scat_dispersion_imag
_atom_type_scat_source
C C 0.0181 0.0091 'International Tables Vol C Tables 4.2.6.8 and 6.1.1.4'
H H 0.0000 0.0000 'International Tables Vol C Tables 4.2.6.8 and 6.1.1.4'
Cl Cl 0.3639 0.7018 'International Tables Vol C Tables 4.2.6.8 and 6.1.1.4'
Cu Cu -1.9646 0.5888 'International Tables Vol C Tables 4.2.6.8 and 6.1.1.4'
N N 0.0311 0.0180 'International Tables Vol C Tables 4.2.6.8 and 6.1.1.4'
O O 0.0492 0.0322 'International Tables Vol C Tables 4.2.6.8 and 6.1.1.4'

loop_
_geom_angle_atom_site_label_1
_geom_angle_atom_site_label_2
_geom_angle_atom_site_label_3
_geom_angle
_geom_angle_site_symmetry_1
_geom_angle_site_symmetry_3
_geom_angle_publ_flag
O1 Cu1 Cl1 97.48(12) . . ?
O3 Cu1 O1 107.53(17) . . ?
O3 Cu1 Cl1 93.85(12) . . ?
N3 Cu1 O1 159.99(18) . . ?
N3 Cu1 O3 81.77(19) . . ?
N3 Cu1 Cl1 99.55(15) . . ?
N1 Cu1 O1 81.81(19) . . ?
N1 Cu1 O3 165.85(18) . . ?
N1 Cu1 N3 86.2(2) . . ?
N1 Cu1 Cl1 95.44(14) . . ?
C1 O1 Cu1 110.8(4) . . ?
C22 O3 Cu1 112.0(4) . . ?
C18 N3 Cu1 134.1(4) . . ?
C18 N3 C21 109.9(5) . . ?
C21 N3 Cu1 115.3(5) . . ?
C5 N1 Cu1 134.1(4) . . ?
C2 N1 Cu1 115.7(5) . . ?
C2 N1 C5 110.1(5) . . ?
C22 N4 C23 127.9(5) . . ?
C22 N4 H4 121(5) . . ?
C23 N4 H4 111(5) . . ?
C1 N5 C32 129.0(5) . . ?
C1 N5 H5 102(4) . . ?
C32 N5 H5 128(4) . . ?
O1 C1 N5 121.3(6) . . ?
O1 C1 C2 117.8(5) . . ?
N5 C1 C2 120.8(5) . . ?
C19 C20 H20 126.6 . . ?
C19 C20 C21 106.8(5) . . ?
C21 C20 H20 126.6 . . ?
N1 C5 C6 122.2(5) . . ?
N1 C5 C4 107.6(5) . . ?
C4 C5 C6 129.6(6) . . ?
C20 C19 H19 126.6 . . ?
C20 C19 C18 106.8(6) . . ?
C18 C19 H19 126.6 . . ?
N1 C2 C1 113.8(5) . . ?
N1 C2 C3 108.6(6) . . ?
C3 C2 C1 137.4(5) . . ?
O3 C22 N4 122.6(6) . . ?
O3 C22 C21 118.0(5) . . ?
N4 C22 C21 119.4(5) . . ?
C5 C6 C7 118.0(5) . . ?
C18 C6 C5 119.9(6) . . ?
C18 C6 C7 122.0(5) . . ?
N4 C23 C24 117.0(6) . . ?
C31 C23 N4 126.1(5) . . ?
C31 C23 C24 117.0(7) . . ?
N3 C18 C19 108.2(5) . . ?
N3 C18 C6 122.8(5) . . ?
C6 C18 C19 129.0(6) . . ?
N3 C21 C20 108.3(6) . . ?
N3 C21 C22 112.3(5) . . ?
C20 C21 C22 139.4(5) . . ?
C5 C4 H4A 126.4 . . ?
C3 C4 C5 107.2(6) . . ?
C3 C4 H4A 126.4 . . ?
C2 C3 H3 126.8 . . ?
C4 C3 C2 106.4(5) . . ?
C4 C3 H3 126.8 . . ?
C8 C7 C6 122.2(6) . . ?
C8 C7 C17 116.9(7) . . ?
C17 C7 C6 120.8(6) . . ?
C37 C32 N5 115.3(4) . . ?
C37 C32 C33 120.0 . . ?
C33 C32 N5 124.6(4) . . ?
C32 C37 H37 120.0 . . ?
C36 C37 C32 120.0 . . ?
C36 C37 H37 120.0 . . ?
C37 C36 H36 120.0 . . ?
C37 C36 C35 120.0 . . ?
C35 C36 H36 120.0 . . ?
C36 C35 C38 123.2(9) . . ?
C34 C35 C36 120.0 . . ?
C34 C35 C38 116.6(9) . . ?
C35 C34 H34 120.0 . . ?
C33 C34 C35 120.0 . . ?
C33 C34 H34 120.0 . . ?
C32 C33 H33 120.0 . . ?
C34 C33 C32 120.0 . . ?
C34 C33 H33 120.0 . . ?
C23 C31 H31 119.1 . . ?
C23 C31 C30 121.7(6) . . ?
C30 C31 H31 119.1 . . ?
C23 C24 H24 119.7 . . ?
C25 C24 C23 120.6(7) . . ?
C25 C24 H24 119.7 . . ?
C7 C8 H8 118.7 . . ?
C9 C8 C7 122.5(7) . . ?
C9 C8 H8 118.7 . . ?
C24 C25 H25 118.4 . . ?
C24 C25 C26 123.2(7) . . ?
C26 C25 H25 118.4 . . ?
C10 N2 H2 92(6) . . ?
C11 N2 C10 130.7(11) . . ?
C11 N2 H2 123(6) . . ?
C7 C17 H17 119.9 . . ?
C16 C17 C7 120.3(7) . . ?
C16 C17 H17 119.9 . . ?
C17 C16 H16 118.9 . . ?
C17 C16 C10 122.2(8) . . ?
C10 C16 H16 118.9 . . ?
C31 C30 H30 119.0 . . ?
C31 C30 C26 122.0(8) . . ?
C26 C30 H30 119.0 . . ?
C8 C9 H9 120.5 . . ?
C8 C9 C10 118.9(8) . . ?
C10 C9 H9 120.5 . . ?
N2 C10 C9 120.0(9) . . ?
C16 C10 N2 120.9(9) . . ?
C16 C10 C9 118.9(8) . . ?
C25 C26 C27 123.8(10) . . ?
C30 C26 C25 115.5(8) . . ?
C30 C26 C27 120.7(11) . . ?
C26 C27 H27 103.9 . . ?
C29 C27 C26 110.9(15) . . ?
C29 C27 H27 103.9 . . ?
C28 C27 C26 116.8(14) . . ?
C28 C27 H27 103.9 . . ?
C28 C27 C29 115.7(16) . . ?
C27 C29 H29A 109.5 . . ?
C27 C29 H29B 109.5 . . ?
C27 C29 H29C 109.5 . . ?
H29A C29 H29B 109.5 . . ?
H29A C29 H29C 109.5 . . ?
H29B C29 H29C 109.5 . . ?
C35 C38 H38 113.5 . . ?
C35 C38 C39 112.0(13) . . ?
C35 C38 C40 109.3(12) . . ?
C39 C38 H38 113.5 . . ?
C40 C38 H38 113.5 . . ?
C40 C38 C39 93.3(15) . . ?
C27 C28 H28A 109.5 . . ?
C27 C28 H28B 109.5 . . ?
C27 C28 H28C 109.5 . . ?
H28A C28 H28B 109.5 . . ?
H28A C28 H28C 109.5 . . ?
H28B C28 H28C 109.5 . . ?
C38 C39 H39A 109.5 . . ?
C38 C39 H39B 109.5 . . ?
C38 C39 H39C 109.5 . . ?
H39A C39 H39B 109.5 . . ?
H39A C39 H39C 109.5 . . ?
H39B C39 H39C 109.5 . . ?
C38 C40 H40A 109.5 . . ?
C38 C40 H40B 109.5 . . ?
C38 C40 H40C 109.5 . . ?
H40A C40 H40B 109.5 . . ?
H40A C40 H40C 109.5 . . ?
H40B C40 H40C 109.5 . . ?
H14A C14 H14B 109.5 . . ?
H14A C14 H14C 109.5 . . ?
H14B C14 H14C 109.5 . . ?
C12 C14 H14A 109.5 . . ?
C12 C14 H14B 109.5 . . ?
C12 C14 H14C 109.5 . . ?
C14 C12 C15 103.0(12) . . ?
C14 C12 C11 109.7(12) . . ?
C14 C12 C13 107.4(13) . . ?
C15 C12 C11 110.7(13) . . ?
C15 C12 C13 113.9(14) . . ?
C13 C12 C11 111.7(13) . . ?
C12 C15 H15A 109.5 . . ?
C12 C15 H15B 109.5 . . ?
C12 C15 H15C 109.5 . . ?
H15A C15 H15B 109.5 . . ?
H15A C15 H15C 109.5 . . ?
H15B C15 H15C 109.5 . . ?
N2 C11 C12 117.5(12) . . ?
O2 C11 N2 122.9(12) . . ?
O2 C11 C12 119.5(14) . . ?
C12 C13 H13A 109.5 . . ?
C12 C13 H13B 109.5 . . ?
C12 C13 H13C 109.5 . . ?
H13A C13 H13B 109.5 . . ?
H13A C13 H13C 109.5 . . ?
H13B C13 H13C 109.5 . . ?

loop_
_geom_bond_atom_site_label_1
_geom_bond_atom_site_label_2
_geom_bond_distance
_geom_bond_site_symmetry_2
_geom_bond_publ_flag
Cu1 O1 2.045(4) . ?
Cu1 O3 2.014(4) . ?
Cu1 N3 1.913(5) . ?
Cu1 N1 1.893(5) . ?
Cu1 Cl1 2.5876(16) . ?
O1 C1 1.280(6) . ?
O3 C22 1.263(7) . ?
N3 C18 1.319(8) . ?
N3 C21 1.340(7) . ?
N1 C5 1.345(8) . ?
N1 C2 1.340(7) . ?
N4 C22 1.348(7) . ?
N4 C23 1.396(9) . ?
N4 H4 1.02(9) . ?
N5 C1 1.331(7) . ?
N5 C32 1.405(7) . ?
N5 H5 0.89(2) . ?
C1 C2 1.441(9) . ?
C20 H20 0.9500 . ?
C20 C19 1.353(9) . ?
C20 C21 1.418(9) . ?
C5 C6 1.445(8) . ?
C5 C4 1.433(7) . ?
C19 H19 0.9500 . ?
C19 C18 1.435(7) . ?
C2 C3 1.425(8) . ?
C22 C21 1.464(9) . ?
C6 C18 1.429(8) . ?
C6 C7 1.455(10) . ?
C23 C31 1.361(10) . ?
C23 C24 1.422(7) . ?
C4 H4A 0.9500 . ?
C4 C3 1.372(9) . ?
C3 H3 0.9500 . ?
C7 C8 1.398(10) . ?
C7 C17 1.413(9) . ?
C32 C37 1.3900 . ?
C32 C33 1.3900 . ?
C37 H37 0.9500 . ?
C37 C36 1.3900 . ?
C36 H36 0.9500 . ?
C36 C35 1.3900 . ?
C35 C34 1.3900 . ?
C35 C38 1.528(16) . ?
C34 H34 0.9500 . ?
C34 C33 1.3900 . ?
C33 H33 0.9500 . ?
C31 H31 0.9500 . ?
C31 C30 1.380(12) . ?
C24 H24 0.9500 . ?
C24 C25 1.341(11) . ?
C8 H8 0.9500 . ?
C8 C9 1.360(12) . ?
C25 H25 0.9500 . ?
C25 C26 1.398(12) . ?
N2 C10 1.393(12) . ?
N2 C11 1.354(16) . ?
N2 H2 0.96(10) . ?
C17 H17 0.9500 . ?
C17 C16 1.346(11) . ?
C16 H16 0.9500 . ?
C16 C10 1.371(13) . ?
C30 H30 0.9500 . ?
C30 C26 1.389(10) . ?
C9 H9 0.9500 . ?
C9 C10 1.404(14) . ?
C26 C27 1.538(17) . ?
C27 H27 1.0000 . ?
C27 C29 1.45(2) . ?
C27 C28 1.44(2) . ?
C29 H29A 0.9800 . ?
C29 H29B 0.9800 . ?
C29 H29C 0.9800 . ?
C38 H38 1.0000 . ?
C38 C39 1.65(2) . ?
C38 C40 1.541(15) . ?
C28 H28A 0.9800 . ?
C28 H28B 0.9800 . ?
C28 H28C 0.9800 . ?
C39 H39A 0.9800 . ?
C39 H39B 0.9800 . ?
C39 H39C 0.9800 . ?
C40 H40A 0.9800 . ?
C40 H40B 0.9800 . ?
C40 H40C 0.9800 . ?
O2 C11 1.269(14) . ?
C14 H14A 0.9800 . ?
C14 H14B 0.9800 . ?
C14 H14C 0.9800 . ?
C14 C12 1.541(11) . ?
C12 C15 1.542(12) . ?
C12 C11 1.563(11) . ?
C12 C13 1.543(12) . ?
C15 H15A 0.9800 . ?
C15 H15B 0.9800 . ?
C15 H15C 0.9800 . ?
C13 H13A 0.9800 . ?
C13 H13B 0.9800 . ?
C13 H13C 0.9800 . ?

loop_
_geom_torsion_atom_site_label_1
_geom_torsion_atom_site_label_2
_geom_torsion_atom_site_label_3
_geom_torsion_atom_site_label_4
_geom_torsion
_geom_torsion_site_symmetry_1
_geom_torsion_site_symmetry_2
_geom_torsion_site_symmetry_3
_geom_torsion_site_symmetry_4
_geom_torsion_publ_flag
Cu1 O1 C1 N5 -178.1(4) . . . . ?
Cu1 O1 C1 C2 -0.2(6) . . . . ?
Cu1 O3 C22 N4 -178.2(4) . . . . ?
Cu1 O3 C22 C21 1.5(6) . . . . ?
Cu1 N3 C18 C19 -169.7(4) . . . . ?
Cu1 N3 C18 C6 9.0(9) . . . . ?
Cu1 N3 C21 C20 171.5(4) . . . . ?
Cu1 N3 C21 C22 -8.2(6) . . . . ?
Cu1 N1 C5 C6 -4.0(9) . . . . ?
Cu1 N1 C5 C4 -175.8(4) . . . . ?
Cu1 N1 C2 C1 3.3(6) . . . . ?
Cu1 N1 C2 C3 178.7(3) . . . . ?
O1 Cu1 N1 C5 171.9(5) . . . . ?
O1 Cu1 N1 C2 -2.7(4) . . . . ?
O1 C1 C2 N1 -2.0(7) . . . . ?
O1 C1 C2 C3 -175.5(6) . . . . ?
O3 Cu1 N1 C5 39.6(11) . . . . ?
O3 Cu1 N1 C2 -135.1(7) . . . . ?
O3 C22 C21 N3 4.2(7) . . . . ?
O3 C22 C21 C20 -175.3(6) . . . . ?
N3 Cu1 N1 C5 8.0(5) . . . . ?
N3 Cu1 N1 C2 -166.7(4) . . . . ?
N1 C5 C6 C18 -1.8(8) . . . . ?
N1 C5 C6 C7 -177.2(5) . . . . ?
N1 C5 C4 C3 -1.4(6) . . . . ?
N1 C2 C3 C4 -3.6(6) . . . . ?
N4 C22 C21 N3 -176.0(5) . . . . ?
N4 C22 C21 C20 4.5(10) . . . . ?
N4 C23 C31 C30 -179.5(7) . . . . ?
N4 C23 C24 C25 179.9(6) . . . . ?
N5 C1 C2 N1 175.9(5) . . . . ?
N5 C1 C2 C3 2.4(9) . . . . ?
N5 C32 C37 C36 -176.2(5) . . . . ?
N5 C32 C33 C34 175.8(5) . . . . ?
C1 N5 C32 C37 151.7(5) . . . . ?
C1 N5 C32 C33 -24.3(8) . . . . ?
C1 C2 C3 C4 170.2(6) . . . . ?
C20 C19 C18 N3 0.1(7) . . . . ?
C20 C19 C18 C6 -178.5(6) . . . . ?
C5 N1 C2 C1 -172.6(4) . . . . ?
C5 N1 C2 C3 2.8(6) . . . . ?
C5 C6 C18 N3 -0.5(9) . . . . ?
C5 C6 C18 C19 177.9(5) . . . . ?
C5 C6 C7 C8 -48.9(8) . . . . ?
C5 C6 C7 C17 128.4(6) . . . . ?
C5 C4 C3 C2 3.0(6) . . . . ?
C19 C20 C21 N3 0.7(6) . . . . ?
C19 C20 C21 C22 -179.8(7) . . . . ?
C2 N1 C5 C6 170.9(5) . . . . ?
C2 N1 C5 C4 -0.9(6) . . . . ?
C22 N4 C23 C31 7.5(10) . . . . ?
C22 N4 C23 C24 -173.5(5) . . . . ?
C6 C5 C4 C3 -172.4(6) . . . . ?
C6 C7 C8 C9 176.2(7) . . . . ?
C6 C7 C17 C16 -178.0(6) . . . . ?
C23 N4 C22 O3 -9.2(9) . . . . ?
C23 N4 C22 C21 171.0(5) . . . . ?
C23 C31 C30 C26 -2.3(13) . . . . ?
C23 C24 C25 C26 1.2(11) . . . . ?
C18 N3 C21 C20 -0.6(6) . . . . ?
C18 N3 C21 C22 179.8(5) . . . . ?
C18 C6 C7 C8 135.7(6) . . . . ?
C18 C6 C7 C17 -47.0(8) . . . . ?
C21 N3 C18 C19 0.3(6) . . . . ?
C21 N3 C18 C6 179.0(5) . . . . ?
C21 C20 C19 C18 -0.5(6) . . . . ?
C4 C5 C6 C18 168.1(6) . . . . ?
C4 C5 C6 C7 -7.4(9) . . . . ?
C7 C6 C18 N3 174.7(5) . . . . ?
C7 C6 C18 C19 -6.8(9) . . . . ?
C7 C8 C9 C10 -1.0(12) . . . . ?
C7 C17 C16 C10 4.7(11) . . . . ?
C32 N5 C1 O1 13.1(9) . . . . ?
C32 N5 C1 C2 -164.8(5) . . . . ?
C32 C37 C36 C35 0.0 . . . . ?
C37 C32 C33 C34 0.0 . . . . ?
C37 C36 C35 C34 0.0 . . . . ?
C37 C36 C35 C38 175.9(9) . . . . ?
C36 C35 C34 C33 0.0 . . . . ?
C36 C35 C38 C39 -31.4(16) . . . . ?
C36 C35 C38 C40 70.5(15) . . . . ?
C35 C34 C33 C32 0.0 . . . . ?
C34 C35 C38 C39 144.6(11) . . . . ?
C34 C35 C38 C40 -113.5(13) . . . . ?
C33 C32 C37 C36 0.0 . . . . ?
C31 C23 C24 C25 -1.0(9) . . . . ?
C31 C30 C26 C25 2.3(13) . . . . ?
C31 C30 C26 C27 -178.8(10) . . . . ?
C24 C23 C31 C30 1.5(11) . . . . ?
C24 C25 C26 C30 -1.7(12) . . . . ?
C24 C25 C26 C27 179.4(10) . . . . ?
C8 C7 C17 C16 -0.6(9) . . . . ?
C8 C9 C10 N2 179.8(8) . . . . ?
C8 C9 C10 C16 5.0(13) . . . . ?
C25 C26 C27 C29 80.1(17) . . . . ?
C25 C26 C27 C28 -55(2) . . . . ?
C17 C7 C8 C9 -1.2(10) . . . . ?
C17 C16 C10 N2 178.3(8) . . . . ?
C17 C16 C10 C9 -6.9(13) . . . . ?
C30 C26 C27 C29 -98.8(16) . . . . ?
C30 C26 C27 C28 125.9(16) . . . . ?
C10 N2 C11 O2 -11(3) . . . . ?
C10 N2 C11 C12 171.5(12) . . . . ?
C38 C35 C34 C33 -176.1(9) . . . . ?
Cl1 Cu1 N1 C5 -91.2(5) . . . . ?
Cl1 Cu1 N1 C2 94.1(4) . . . . ?
C14 C12 C11 N2 -51.6(18) . . . . ?
C14 C12 C11 O2 130.9(19) . . . . ?
C15 C12 C11 N2 -164.6(15) . . . . ?
C15 C12 C11 O2 18(2) . . . . ?
C11 N2 C10 C16 -172.9(13) . . . . ?
C11 N2 C10 C9 12.4(18) . . . . ?
C13 C12 C11 N2 67(2) . . . . ?
C13 C12 C11 O2 -110.1(19) . . . . ?

loop_
_smtbx_masks_void_nr
_smtbx_masks_void_average_x
_smtbx_masks_void_average_y
_smtbx_masks_void_average_z
_smtbx_masks_void_volume
_smtbx_masks_void_count_electrons
_smtbx_masks_void_content
1 0.000 -0.744 0.000 501.3 98.9 '4 MeCN'
